data_9004053
loop_
_publ_author_name
'Hassan, I.'
'Antao, S. M.'
'Parise, J. B.'

_publ_section_title
;
 Cancrinite: Crystal structure, phase transitions, and
 dehydration behaviour with temperature
 Sample: T = 891 C
;
_journal_name_full 'American Mineralogist'
_journal_page_first 1117
_journal_page_last 1124
_journal_paper_doi 10.2138/am.2006.2013
_journal_volume 91
_journal_year 2006
_chemical_compound_source 'Dungannon Township, Bancroft, Ontario, Canada'
_chemical_formula_sum 'C0.72 Al3 Ca0.75 Na3.01 O14.16 Si3'
_chemical_name_mineral Cancrinite
_space_group_IT_number 173
_symmetry_space_group_name_Hall 'P 6c'
_symmetry_space_group_name_H-M 'P 63'
_cell_angle_alpha 90
_cell_angle_beta 90
_cell_angle_gamma 120
_cell_formula_units_Z 2
_cell_length_a 12.7034
_cell_length_b 12.7034
_cell_length_c 5.2031
_cell_volume 727.165
_database_code_amcsd 0004177
_diffrn_ambient_temperature 1164.15
_exptl_crystal_density_diffrn 2.282
_cod_original_formula_sum 'Na3.01 Ca.75 Al3 Si3 C.72 O14.16'
_cod_database_code 9004053

loop_
_space_group_symop_operation_xyz
x,y,z
x-y,x,1/2+z
-y,x-y,z
-x,-y,1/2+z
-x+y,-x,z
y,-x+y,1/2+z

loop_
_atom_site_label
_atom_site_fract_x
_atom_site_fract_y
_atom_site_fract_z
_atom_site_occupancy
_atom_site_U_iso_or_equiv
_atom_site_type_symbol
_atom_site_attached_hydrogens
Na1 0.66667 0.33333 0.10700 1.00000 0.10000 Na 0
Na2 0.12900 0.25400 0.29210 0.67000 0.10000 Na 0
Ca2 0.12900 0.25400 0.29210 0.25000 0.10000 Ca 0
Al 0.07380 0.41040 0.75200 1.00000 0.01910 Al 0
Si 0.33170 0.41270 0.75000 1.00000 0.01910 Si 0
C1 0.00000 0.00000 0.73900 0.36000 0.09200 C 0
C2 0.00000 0.00000 0.95700 0.36000 0.09200 C 0
O1 0.20610 0.40790 0.68500 1.00000 0.02560 O 0
O2 0.10280 0.55790 0.73340 1.00000 0.02560 O 0
O3 0.00130 0.32910 0.00720 1.00000 0.02560 O 0
O4 0.31690 0.35600 0.05580 1.00000 0.02560 O 0
OC1 0.04210 0.12430 0.73900 0.36000 0.09200 O 0
OC2 0.04370 0.11770 0.95700 0.36000 0.09200 O 0

loop_
_cod_changelog_entry_id
_cod_changelog_entry_author
_cod_changelog_entry_date
_cod_changelog_entry_text
1
;cod-tools version 3.8.0
Id: cif_guess_AMCSD_atom_types 9581 2023-05-17 12:35:41Z saulius
;
2023-05-23T09:13:50+03:00
;Derived atom types and hydrogen counts
from atom names that follow the AMCSD naming convention
(Wat == water, O-H == hydroxyl).
;

loop_
_cod_related_entry_id
_cod_related_entry_database
_cod_related_entry_code
1 AMCSD 0004177
